data_7010281
loop_
_publ_author_name
'Ren, Chun-Xia'
'Zhu, Hai-Liang'
'Yang, Guang'
'Chen, Xiao-Ming'

_publ_section_title
;
 Syntheses and crystal structures of five two-dimensional networks
 constructed from staircase-like silver(I) thiocyanate chains and
 bridging polyamines
;
_journal_issue 1
_journal_name_full 'Journal of the Chemical Society, Dalton Transactions'
_journal_page_first 85
_journal_paper_doi 10.1039/b007665l
_journal_year 2001
_chemical_formula_sum 'C7 H14 Ag2 N4 S2'
_chemical_formula_weight 434.08
_chemical_name_systematic
; 
 ? 
;
_space_group_IT_number 2
_symmetry_cell_setting triclinic
_symmetry_space_group_name_Hall '-P 1'
_symmetry_space_group_name_H-M 'P -1'
_atom_sites_solution_hydrogens geom
_atom_sites_solution_primary direct
_atom_sites_solution_secondary difmap
_audit_creation_method SHELXL-97
_cell_angle_alpha 85.56(5)
_cell_angle_beta 82.65(4)
_cell_angle_gamma 80.71(4)
_cell_formula_units_Z 2
_cell_length_a 5.9910(10)
_cell_length_b 6.875(2)
_cell_length_c 16.187(4)
_cell_measurement_reflns_used 25
_cell_measurement_temperature 293(2)
_cell_measurement_theta_max 15
_cell_measurement_theta_min 7.5
_cell_volume 651.5(3)
_computing_cell_refinement 'SHELXTL-Plus (Sheldrick, 1990)'
_computing_data_collection 'SHELXTL-Plus (Sheldrick, 1990)'
_computing_data_reduction 'SHELXL-97 (Sheldrick, 1997)'
_computing_molecular_graphics 'SHELXTL Version 5 (Sheldrick, 1997)'
_computing_publication_material 'SHELXL-97 (Sheldrick, 1997)'
_computing_structure_refinement 'SHELXL-97 (Sheldrick, 1997)'
_computing_structure_solution 'SHELXS-97 (Sheldrick, 1990)'
_diffrn_ambient_temperature 293(2)
_diffrn_measured_fraction_theta_full 0.999
_diffrn_measured_fraction_theta_max 0.999
_diffrn_measurement_device_type R3m
_diffrn_measurement_method \w-scan
_diffrn_radiation_monochromator graphite
_diffrn_radiation_source 'fine-focus sealed tube'
_diffrn_radiation_type MoK\a
_diffrn_radiation_wavelength 0.71073
_diffrn_reflns_av_R_equivalents 0.0216
_diffrn_reflns_av_sigmaI/netI 0.0392
_diffrn_reflns_limit_h_max 8
_diffrn_reflns_limit_h_min 0
_diffrn_reflns_limit_k_max 9
_diffrn_reflns_limit_k_min -9
_diffrn_reflns_limit_l_max 22
_diffrn_reflns_limit_l_min -21
_diffrn_reflns_number 3494
_diffrn_reflns_theta_full 29.00
_diffrn_reflns_theta_max 29.00
_diffrn_reflns_theta_min 3.01
_diffrn_standards_decay_% 0
_diffrn_standards_interval_count 200
_diffrn_standards_number 2
_exptl_absorpt_coefficient_mu 3.301
_exptl_absorpt_correction_T_max 0.631
_exptl_absorpt_correction_T_min 0.403
_exptl_absorpt_correction_type semi-emprical
_exptl_crystal_colour colourless
_exptl_crystal_density_diffrn 2.213
_exptl_crystal_density_method 'not measured'
_exptl_crystal_description block
_exptl_crystal_F_000 420
_exptl_crystal_size_max 0.45
_exptl_crystal_size_mid 0.36
_exptl_crystal_size_min 0.34
_refine_diff_density_max 0.750
_refine_diff_density_min -0.748
_refine_diff_density_rms 0.133
_refine_ls_extinction_coef 0.049(2)
_refine_ls_extinction_expression Fc^*^=kFc[1+0.001xFc^2^\l^3^/sin(2\q)]^-1/4^
_refine_ls_extinction_method SHELXL
_refine_ls_goodness_of_fit_ref 1.044
_refine_ls_hydrogen_treatment mixed
_refine_ls_matrix_type full
_refine_ls_number_parameters 127
_refine_ls_number_reflns 3475
_refine_ls_number_restraints 0
_refine_ls_restrained_S_all 1.044
_refine_ls_R_factor_all 0.0772
_refine_ls_R_factor_gt 0.0464
_refine_ls_shift/su_max 0.001
_refine_ls_shift/su_mean 0.000
_refine_ls_structure_factor_coef Fsqd
_refine_ls_weighting_details 'w=1/[\s^2^(Fo^2^)+(0.0577P)^2^+0.6032P] where P=(Fo^2^+2Fc^2^)/3'
_refine_ls_weighting_scheme calc
_refine_ls_wR_factor_gt 0.1105
_refine_ls_wR_factor_ref 0.1240
_reflns_number_gt 2342
_reflns_number_total 3475
_reflns_threshold_expression >2sigma(I)
_cod_data_source_file b007665l.txt
_cod_data_source_block complex_4
_cod_depositor_comments
;
The following automatic conversions were performed:
'_symmetry_cell_setting' value 'Triclinic' changed to 'triclinic'
according to '/home/saulius/struct/CIF-dictionaries/cif_core.dic'
dictionary named 'cif_core.dic' version 2.4.1 from 2010-06-29.

Automatic conversion script
Id: cif_fix_enum 1527 2010-12-29 10:47:43Z saulius 

The following automatic conversions were performed:

'_refine_ls_weighting_scheme' value 'calc
w=1/[\s^2^(Fo^2^)+(0.0577P)^2^+0.6032P] where P=(Fo^2^+2Fc^2^)/3' was
changed to 'calc'. New tag '_refine_ls_weighting_details' was
created. The value of the new tag was set to
'w=1/[\s^2^(Fo^2^)+(0.0577P)^2^+0.6032P] where P=(Fo^2^+2Fc^2^)/3'.

Automatic conversion script
Id: cif_fix_values 3143 2015-03-26 13:38:13Z robertas 
;
_cod_original_sg_symbol_H-M P-1
_cod_database_code 7010281

loop_
_symmetry_equiv_pos_as_xyz
'x, y, z'
'-x, -y, -z'

loop_
_atom_site_label
_atom_site_type_symbol
_atom_site_fract_x
_atom_site_fract_y
_atom_site_fract_z
_atom_site_U_iso_or_equiv
_atom_site_adp_type
_atom_site_occupancy
_atom_site_calc_flag
_atom_site_refinement_flags
_atom_site_disorder_assembly
_atom_site_disorder_group
Ag1 Ag 0.36438(8) 0.21832(8) 0.97525(3) 0.0581(2) Uani 1 d . . .
Ag2 Ag 1.55734(8) 0.69889(9) 0.54593(3) 0.0666(2) Uani 1 d . . .
S1 S 0.3851(2) -0.1090(2) 0.88435(8) 0.0436(3) Uani 1 d . . .
C1 C 0.1440(9) -0.1783(8) 0.9286(3) 0.0386(11) Uiso 1 d . . .
N1 N -0.0213(9) -0.2316(7) 0.9597(3) 0.0506(11) Uiso 1 d . . .
S2 S 2.3505(2) 0.6913(2) 0.40944(9) 0.0460(3) Uani 1 d . . .
C2 C 2.0829(9) 0.7300(8) 0.4498(3) 0.0413(11) Uani 1 d . . .
N2 N 1.8937(8) 0.7566(8) 0.4787(3) 0.0561(13) Uani 1 d . . .
N3 N 0.6294(8) 0.3718(7) 0.8986(3) 0.0449(10) Uani 1 d . . .
H3A H 0.7333 0.3900 0.9316 0.080 Uiso 1 d R . .
H3D H 0.5628 0.4918 0.8807 0.080 Uiso 1 d R . .
N4 N 1.3419(8) 0.8895(7) 0.6427(3) 0.0502(11) Uani 1 d . . .
H4A H 1.3183 1.0139 0.6202 0.080 Uiso 1 d R . .
H4D H 1.4240 0.8903 0.6855 0.080 Uiso 1 d R . .
C3 C 0.7495(11) 0.2681(9) 0.8259(4) 0.0536(15) Uani 1 d . . .
H3B H 0.6470 0.2761 0.7843 0.080 Uiso 1 d R . .
H3C H 0.7905 0.1313 0.8426 0.080 Uiso 1 d R . .
C4 C 0.9619(10) 0.3487(9) 0.7869(4) 0.0542(15) Uani 1 d . . .
H4B H 1.0355 0.2672 0.7428 0.080 Uiso 1 d R . .
H4C H 1.0643 0.3387 0.8286 0.080 Uiso 1 d R . .
C5 C 0.9250(9) 0.5598(8) 0.7530(3) 0.0406(11) Uani 1 d . . .
H5A H 0.8633 0.6448 0.7974 0.080 Uiso 1 d R . .
H5B H 0.8167 0.5739 0.7132 0.080 Uiso 1 d R . .
C6 C 1.1460(9) 0.6223(8) 0.7102(3) 0.0424(12) Uani 1 d . . .
H6A H 1.2036 0.5399 0.6646 0.080 Uiso 1 d R . .
H6B H 1.2560 0.6009 0.7495 0.080 Uiso 1 d R . .
C7 C 1.1200(9) 0.8354(8) 0.6781(4) 0.0468(13) Uani 1 d . . .
H7A H 1.0195 0.8558 0.6355 0.080 Uiso 1 d R . .
H7B H 1.0539 0.9185 0.7226 0.080 Uiso 1 d R . .

loop_
_atom_site_aniso_label
_atom_site_aniso_U_11
_atom_site_aniso_U_22
_atom_site_aniso_U_33
_atom_site_aniso_U_23
_atom_site_aniso_U_13
_atom_site_aniso_U_12
Ag1 0.0458(3) 0.0721(4) 0.0584(3) -0.0104(2) 0.0103(2) -0.0246(2)
Ag2 0.0368(3) 0.0934(5) 0.0657(3) -0.0041(3) 0.0081(2) -0.0091(2)
S1 0.0363(7) 0.0502(8) 0.0440(7) -0.0061(6) 0.0032(5) -0.0100(6)
S2 0.0306(6) 0.0575(9) 0.0481(7) 0.0027(6) 0.0015(5) -0.0096(6)
C2 0.038(3) 0.037(3) 0.049(3) 0.006(2) -0.008(2) -0.010(2)
N2 0.034(3) 0.058(3) 0.073(3) 0.008(3) 0.002(2) -0.011(2)
N3 0.045(3) 0.041(3) 0.046(2) 0.0014(19) 0.005(2) -0.011(2)
N4 0.048(3) 0.041(3) 0.061(3) 0.005(2) 0.001(2) -0.014(2)
C3 0.061(4) 0.043(3) 0.052(3) -0.005(2) 0.019(3) -0.013(3)
C4 0.047(3) 0.041(3) 0.066(4) 0.004(3) 0.017(3) -0.005(2)
C5 0.035(3) 0.040(3) 0.046(3) -0.005(2) 0.003(2) -0.007(2)
C6 0.039(3) 0.037(3) 0.050(3) -0.002(2) 0.004(2) -0.007(2)
C7 0.042(3) 0.045(3) 0.052(3) 0.000(2) 0.003(2) -0.011(2)

loop_
_atom_type_symbol
_atom_type_description
_atom_type_scat_dispersion_real
_atom_type_scat_dispersion_imag
_atom_type_scat_source
C C 0.0033 0.0016 'International Tables Vol C Tables 4.2.6.8 and 6.1.1.4'
H H 0.0000 0.0000 'International Tables Vol C Tables 4.2.6.8 and 6.1.1.4'
N N 0.0061 0.0033 'International Tables Vol C Tables 4.2.6.8 and 6.1.1.4'
S S 0.1246 0.1234 'International Tables Vol C Tables 4.2.6.8 and 6.1.1.4'
Ag Ag -0.8971 1.1015 'International Tables Vol C Tables 4.2.6.8 and 6.1.1.4'

loop_
_geom_angle_atom_site_label_1
_geom_angle_atom_site_label_2
_geom_angle_atom_site_label_3
_geom_angle
_geom_angle_site_symmetry_1
_geom_angle_site_symmetry_3
_geom_angle_publ_flag
N1 Ag1 N3 149.13(18) 2_557 . ?
N1 Ag1 S1 100.08(14) 2_557 . ?
N3 Ag1 S1 100.53(12) . . ?
N1 Ag1 S1 98.55(13) 2_557 2_657 ?
N3 Ag1 S1 96.15(13) . 2_657 ?
S1 Ag1 S1 109.04(4) . 2_657 ?
N1 Ag1 Ag1 106.16(13) 2_557 2_657 ?
N3 Ag1 Ag1 104.38(12) . 2_657 ?
S1 Ag1 Ag1 56.06(4) . 2_657 ?
S1 Ag1 Ag1 52.98(3) 2_657 2_657 ?
N2 Ag2 N4 125.25(19) . . ?
N2 Ag2 S2 96.41(14) . 1_455 ?
N4 Ag2 S2 112.35(14) . 1_455 ?
N2 Ag2 S2 101.55(14) . 2_966 ?
N4 Ag2 S2 116.00(12) . 2_966 ?
S2 Ag2 S2 101.31(4) 1_455 2_966 ?
C1 S1 Ag1 97.13(19) . . ?
C1 S1 Ag1 96.41(18) . 2_657 ?
Ag1 S1 Ag1 70.96(4) . 2_657 ?
N1 C1 S1 178.2(5) . . ?
C1 N1 Ag1 159.2(5) . 2_557 ?
C2 S2 Ag2 100.4(2) . 1_655 ?
C2 S2 Ag2 98.18(19) . 2_966 ?
Ag2 S2 Ag2 78.69(4) 1_655 2_966 ?
N2 C2 S2 179.6(5) . . ?
C2 N2 Ag2 160.6(5) . . ?
C3 N3 Ag1 115.4(3) . . ?
C7 N4 Ag2 118.3(4) . . ?
N3 C3 C4 114.3(5) . . ?
C5 C4 C3 115.5(5) . . ?
C4 C5 C6 111.4(4) . . ?
C7 C6 C5 113.5(4) . . ?
N4 C7 C6 110.7(4) . . ?

loop_
_geom_bond_atom_site_label_1
_geom_bond_atom_site_label_2
_geom_bond_distance
_geom_bond_site_symmetry_2
_geom_bond_publ_flag
Ag1 N1 2.178(5) 2_557 ?
Ag1 N3 2.238(4) . ?
Ag1 S1 2.7604(16) . ?
Ag1 S1 2.8681(16) 2_657 ?
Ag1 Ag1 3.2680(14) 2_657 ?
Ag2 N2 2.244(5) . ?
Ag2 N4 2.257(5) . ?
Ag2 S2 2.6756(16) 1_455 ?
Ag2 S2 2.7103(18) 2_966 ?
S1 C1 1.653(5) . ?
S1 Ag1 2.8681(16) 2_657 ?
C1 N1 1.153(7) . ?
N1 Ag1 2.178(5) 2_557 ?
S2 C2 1.640(6) . ?
S2 Ag2 2.6756(16) 1_655 ?
S2 Ag2 2.7103(18) 2_966 ?
C2 N2 1.161(7) . ?
N3 C3 1.469(7) . ?
N4 C7 1.471(7) . ?
C3 C4 1.514(8) . ?
C4 C5 1.504(8) . ?
C5 C6 1.524(7) . ?
C6 C7 1.507(7) . ?
